data_4073690
loop_
_publ_author_name
'Chen, Wei-Zhong'
'Fanwick, Phillip E.'
'Ren, Tong'

_publ_section_title
;
 Peripheral Functionalization of Diruthenium Compounds via Heck Reactions
;
_journal_issue 17
_journal_name_full Organometallics
_journal_page_first 4115
_journal_paper_doi 10.1021/om7005408
_journal_volume 26
_journal_year 2007
_chemical_formula_moiety 'C68 H44 Cl13 N8 Ru2,3(C4 H8 O1)'
_chemical_formula_sum 'C80 H68 Cl13 N8 O3 Ru2'
_chemical_formula_weight 1852.51
_chemical_name_systematic ' ?'
_space_group_IT_number 14
_symmetry_cell_setting monoclinic
_symmetry_space_group_name_Hall '-P 2ybc'
_symmetry_space_group_name_H-M 'P 1 21/c 1'
_atom_type_scat_source 'International Tables for Crystallography (Vol C)'
_cell_angle_alpha 90.00
_cell_angle_beta 107.041(3)
_cell_angle_gamma 90.00
_cell_formula_units_Z 4
_cell_length_a 11.8095(11)
_cell_length_b 36.340(3)
_cell_length_c 19.1001(16)
_cell_measurement_reflns_used 69039
_cell_measurement_temperature 150
_cell_measurement_theta_max 24
_cell_measurement_theta_min 2
_cell_volume 7837.1(12)
_computing_cell_refinement DENZO/SCALEPACK_(Otwinowski,_1996)
_computing_data_collection Collect_(Nonius,_1998)
_computing_data_reduction DENZO/SCALEPACK_(Otwinowski,_1996)
_computing_molecular_graphics
;
    ORTEP (Johnson, 1976)
    PLATON (Spek, 1997)
;
_computing_structure_refinement SHELX97_(Sheldrick,_1997)
_computing_structure_solution PATTY_(DIRDIF99,_Beurskins,_1999)
_diffrn_ambient_temperature 150
_diffrn_measured_fraction_theta_max 0.7374
_diffrn_measurement_device_type Nonius_KappaCCD
_diffrn_measurement_method \w
_diffrn_radiation_monochromator 'graphite 002'
_diffrn_radiation_type MO-K\a
_diffrn_radiation_wavelength 0.71073
_diffrn_reflns_av_R_equivalents 0.134
_diffrn_reflns_limit_h_max 13
_diffrn_reflns_limit_h_min 0
_diffrn_reflns_limit_k_max 42
_diffrn_reflns_limit_k_min 0
_diffrn_reflns_limit_l_max 21
_diffrn_reflns_limit_l_min -22
_diffrn_reflns_number 69039
_diffrn_reflns_theta_max 24.79
_diffrn_reflns_theta_min 2.12
_exptl_absorpt_coefficient_mu 0.878
_exptl_absorpt_correction_T_max 0.9462
_exptl_absorpt_correction_T_min 0.7442
_exptl_absorpt_correction_type multi-scan_(Otwinowski_&_Minor,_1997)
_exptl_crystal_colour_modifier Red
_exptl_crystal_colour_primary red
_exptl_crystal_density_diffrn 1.570
_exptl_crystal_description plate
_exptl_crystal_F_000 3748
_exptl_crystal_size_max 0.48
_exptl_crystal_size_mid 0.35
_exptl_crystal_size_min 0.06
_refine_diff_density_max 0.86
_refine_diff_density_min -0.89
_refine_ls_extinction_method none
_refine_ls_goodness_of_fit_ref 1.055
_refine_ls_hydrogen_treatment constr
_refine_ls_matrix_type full
_refine_ls_number_parameters 955
_refine_ls_number_reflns 12960
_refine_ls_number_restraints 0
_refine_ls_R_factor_all 0.127
_refine_ls_R_factor_gt 0.076
_refine_ls_shift/su_max 0.001
_refine_ls_structure_factor_coef Fsqd
_refine_ls_weighting_details '1/[\s^2^(Fo^2^)+(0.0658P)^2^+37.2097P] where P=(Fo^2^+2Fc^2^)/3 '
_refine_ls_weighting_scheme calc
_refine_ls_wR_factor_gt 0.154
_refine_ls_wR_factor_ref 0.178
_reflns_number_gt 8639
_reflns_number_total 12960
_reflns_threshold_expression >2.0\s(I)
_cod_data_source_file om7005408-file003.cif
_cod_data_source_block comp1a
_cod_depositor_comments
;
The following automatic conversions were performed:

'_refine_ls_weighting_scheme' value 'calc ' changed to 'calc'
according to /home/saulius/struct/CIF-dictionaries/cif_core.dic
dictionary named 'cif_core.dic' version 2.4.1 from 2010-06-29.

Automatic conversion script
Id: cif_fix_values 1715 2011-07-08 13:25:40Z adriana 
;
_cod_database_code 4073690

loop_
_symmetry_equiv_pos_as_xyz
'x, y, z'
'-x, y+1/2, -z+1/2'
'-x, -y, -z'
'x, -y-1/2, z-1/2'

loop_
_atom_site_label
_atom_site_fract_x
_atom_site_fract_y
_atom_site_fract_z
_atom_site_U_iso_or_equiv
_atom_site_adp_type
_atom_site_occupancy
_atom_site_symmetry_multiplicity
_atom_site_calc_flag
_atom_site_refinement_flags
Ru(1) 0.10101(5) 0.361334(16) 0.77192(3) 0.02990(17) Uani 1 1 d .
Ru(2) 0.07695(5) 0.301718(16) 0.72481(3) 0.02908(17) Uani 1 1 d .
Cl(1) 0.11736(19) 0.42325(6) 0.81284(13) 0.0494(5) Uani 1 1 d .
Cl(32) -0.2111(2) 0.45508(8) 0.90882(14) 0.0704(7) Uani 1 1 d .
Cl(33) -0.4671(2) 0.25955(7) 0.50197(12) 0.0577(6) Uani 1 1 d .
Cl(34) -0.2309(2) 0.17260(6) 0.72404(12) 0.0543(6) Uani 1 1 d .
Cl(41) -0.1557(2) 0.36135(7) 1.04963(13) 0.0618(7) Uani 1 1 d .
Cl(42) 0.2399(2) 0.43942(7) 1.06805(14) 0.0641(7) Uani 1 1 d .
Cl(43) 0.1202(2) 0.15308(6) 0.72200(13) 0.0594(6) Uani 1 1 d .
Cl(44) 0.27287(19) 0.17653(6) 1.01373(11) 0.0457(5) Uani 1 1 d .
Cl(51) 0.5566(2) 0.37445(7) 1.06908(12) 0.0559(6) Uani 1 1 d .
Cl(52) 0.4797(2) 0.47948(7) 0.86246(16) 0.0712(8) Uani 1 1 d .
Cl(53) 0.2914(2) 0.19793(7) 0.56240(12) 0.0603(7) Uani 1 1 d .
Cl(54) 0.5410(2) 0.18901(6) 0.84502(12) 0.0597(6) Uani 1 1 d .
Cl(99) -0.3333(3) 0.47888(8) 0.61883(15) 0.0898(10) Uani 1 1 d .
O(911) -0.0201(9) 0.0964(3) -0.0664(5) 0.113(3) Uani 1 1 d .
O(921) -0.4256(8) -0.0406(2) 0.2539(5) 0.102(3) Uani 1 1 d .
O(931) 0.0620(8) -0.0485(2) 0.3360(5) 0.102(3) Uani 1 1 d .
N(11) 0.1096(5) 0.37840(17) 0.6696(3) 0.0352(15) Uani 1 1 d .
N(13) -0.0816(5) 0.36727(17) 0.7385(3) 0.0352(15) Uani 1 1 d .
N(14) 0.0922(5) 0.33881(17) 0.8721(3) 0.0335(15) Uani 1 1 d .
N(15) 0.2835(5) 0.35261(16) 0.8060(3) 0.0310(14) Uani 1 1 d .
N(21) 0.0528(5) 0.32079(16) 0.6212(3) 0.0311(14) Uani 1 1 d .
N(23) -0.1035(5) 0.30606(16) 0.7050(3) 0.0316(14) Uani 1 1 d .
N(24) 0.0991(5) 0.28004(16) 0.8276(3) 0.0288(14) Uani 1 1 d .
N(25) 0.2582(5) 0.29697(17) 0.7459(3) 0.0318(14) Uani 1 1 d .
C(1) 0.0813(6) 0.3556(2) 0.6134(4) 0.0353(19) Uani 1 1 d .
C(2) -0.1497(7) 0.3387(2) 0.7111(4) 0.0343(18) Uani 1 1 d .
C(3) 0.0952(6) 0.3031(2) 0.8820(4) 0.0338(18) Uani 1 1 d .
C(4) 0.3272(7) 0.3222(2) 0.7897(4) 0.0339(18) Uani 1 1 d .
C(111) 0.1532(7) 0.4139(2) 0.6526(4) 0.041(2) Uani 1 1 d .
C(112) 0.2592(8) 0.4165(3) 0.6401(5) 0.056(2) Uani 1 1 d .
C(113) 0.2981(9) 0.4502(3) 0.6200(5) 0.067(3) Uani 1 1 d .
C(114) 0.2279(12) 0.4809(3) 0.6114(7) 0.083(4) Uani 1 1 d .
C(115) 0.1195(14) 0.4772(3) 0.6221(9) 0.122(6) Uani 1 1 d .
C(116) 0.0806(11) 0.4444(3) 0.6432(7) 0.087(4) Uani 1 1 d .
C(117) 0.2553(14) 0.5187(4) 0.5830(8) 0.109(5) Uani 1 1 d .
C(118) 0.3470(13) 0.5270(3) 0.5724(6) 0.088(4) Uani 1 1 d .
C(119) 0.3783(12) 0.5638(3) 0.5469(5) 0.068(3) Uani 1 1 d .
C(120) 0.4891(11) 0.5681(3) 0.5392(6) 0.074(3) Uani 1 1 d .
C(121) 0.5221(10) 0.6015(3) 0.5162(6) 0.069(3) Uani 1 1 d .
C(122) 0.4444(9) 0.6309(3) 0.5022(5) 0.059(3) Uani 1 1 d .
C(123) 0.3320(10) 0.6274(3) 0.5088(5) 0.064(3) Uani 1 1 d .
C(124) 0.2967(10) 0.5933(3) 0.5298(5) 0.069(3) Uani 1 1 d .
C(131) -0.1456(7) 0.4004(2) 0.7439(4) 0.0370(19) Uani 1 1 d .
C(132) -0.1460(7) 0.4116(2) 0.8138(5) 0.046(2) Uani 1 1 d .
C(133) -0.2082(7) 0.4425(2) 0.8211(5) 0.045(2) Uani 1 1 d .
C(134) -0.2672(7) 0.4637(2) 0.7621(4) 0.043(2) Uani 1 1 d .
C(135) -0.2636(7) 0.4528(2) 0.6943(5) 0.045(2) Uani 1 1 d .
C(136) -0.2055(7) 0.4204(2) 0.6833(4) 0.043(2) Uani 1 1 d .
C(141) 0.0777(7) 0.3595(2) 0.9346(4) 0.0350(18) Uani 1 1 d .
C(142) -0.0178(7) 0.3515(2) 0.9597(4) 0.0358(19) Uani 1 1 d .
C(143) -0.0329(8) 0.3708(2) 1.0194(5) 0.043(2) Uani 1 1 d .
C(144) 0.0443(7) 0.3980(2) 1.0533(4) 0.044(2) Uani 1 1 d .
C(145) 0.1392(7) 0.4052(2) 1.0260(4) 0.042(2) Uani 1 1 d .
C(146) 0.1567(7) 0.3865(2) 0.9672(4) 0.040(2) Uani 1 1 d .
C(151) 0.3650(6) 0.3765(2) 0.8584(4) 0.0307(17) Uani 1 1 d .
C(152) 0.4207(6) 0.3643(2) 0.9297(4) 0.0374(19) Uani 1 1 d .
C(153) 0.4925(7) 0.3888(2) 0.9797(4) 0.040(2) Uani 1 1 d .
C(154) 0.5123(8) 0.4241(2) 0.9609(5) 0.048(2) Uani 1 1 d .
C(155) 0.4575(7) 0.4351(2) 0.8891(5) 0.048(2) Uani 1 1 d .
C(156) 0.3849(7) 0.4116(2) 0.8391(4) 0.0382(19) Uani 1 1 d .
C(211) -0.0105(6) 0.3006(2) 0.5575(4) 0.0314(17) Uani 1 1 d .
C(212) -0.0648(7) 0.3168(2) 0.4899(4) 0.043(2) Uani 1 1 d .
C(213) -0.1324(7) 0.2953(3) 0.4336(5) 0.050(2) Uani 1 1 d .
C(214) -0.1539(7) 0.2581(2) 0.4402(4) 0.0382(19) Uani 1 1 d .
C(215) -0.0963(7) 0.2423(2) 0.5082(4) 0.040(2) Uani 1 1 d .
C(216) -0.0247(7) 0.2629(2) 0.5652(4) 0.0338(18) Uani 1 1 d .
C(217) -0.2310(7) 0.2383(2) 0.3791(4) 0.044(2) Uani 1 1 d .
C(218) -0.2797(7) 0.2049(2) 0.3781(4) 0.041(2) Uani 1 1 d .
C(219) -0.3525(6) 0.1851(2) 0.3134(4) 0.0376(19) Uani 1 1 d .
C(220) -0.4044(6) 0.2027(2) 0.2471(4) 0.0384(19) Uani 1 1 d .
C(221) -0.4674(7) 0.1829(3) 0.1862(5) 0.044(2) Uani 1 1 d .
C(222) -0.4748(7) 0.1451(3) 0.1909(5) 0.051(2) Uani 1 1 d .
C(223) -0.4270(7) 0.1271(3) 0.2559(5) 0.050(2) Uani 1 1 d .
C(224) -0.3671(7) 0.1473(2) 0.3172(5) 0.043(2) Uani 1 1 d .
C(231) -0.1839(7) 0.2770(2) 0.6739(4) 0.0331(18) Uani 1 1 d .
C(232) -0.2759(7) 0.2816(2) 0.6086(4) 0.0369(19) Uani 1 1 d .
C(233) -0.3513(7) 0.2527(2) 0.5810(4) 0.0379(19) Uani 1 1 d .
C(234) -0.3402(7) 0.2193(2) 0.6154(4) 0.040(2) Uani 1 1 d .
C(235) -0.2475(7) 0.2146(2) 0.6793(5) 0.042(2) Uani 1 1 d .
C(236) -0.1710(6) 0.2430(2) 0.7095(4) 0.0358(19) Uani 1 1 d .
C(241) 0.1306(6) 0.2427(2) 0.8447(4) 0.0330(18) Uani 1 1 d .
C(242) 0.1122(6) 0.2188(2) 0.7854(4) 0.0324(18) Uani 1 1 d .
C(243) 0.1449(7) 0.1821(2) 0.7973(4) 0.0379(19) Uani 1 1 d .
C(244) 0.1962(7) 0.1689(2) 0.8670(4) 0.042(2) Uani 1 1 d .
C(245) 0.2125(6) 0.1927(2) 0.9256(4) 0.0353(18) Uani 1 1 d .
C(246) 0.1814(6) 0.2294(2) 0.9149(4) 0.0323(18) Uani 1 1 d .
C(251) 0.3147(6) 0.26381(19) 0.7336(4) 0.0284(17) Uani 1 1 d .
C(252) 0.2822(7) 0.2499(2) 0.6623(4) 0.0357(18) Uani 1 1 d .
C(253) 0.3321(7) 0.2170(2) 0.6487(4) 0.0347(18) Uani 1 1 d .
C(254) 0.4147(7) 0.1982(2) 0.7049(4) 0.0386(19) Uani 1 1 d .
C(255) 0.4428(7) 0.2124(2) 0.7748(4) 0.0360(19) Uani 1 1 d .
C(256) 0.3926(6) 0.2453(2) 0.7898(4) 0.0367(19) Uani 1 1 d .
C(912) -0.0734(15) 0.1102(5) -0.1371(8) 0.124(5) Uani 1 1 d .
C(913) -0.061(2) 0.0803(5) -0.1846(10) 0.150(7) Uani 1 1 d .
C(914) 0.0661(15) 0.0669(4) -0.1483(9) 0.114(5) Uani 1 1 d .
C(915) 0.0768(14) 0.0741(4) -0.0679(9) 0.119(5) Uani 1 1 d .
C(922) -0.3533(11) -0.0676(3) 0.2359(7) 0.085(3) Uani 1 1 d .
C(923) -0.4029(11) -0.1043(3) 0.2475(7) 0.088(4) Uani 1 1 d .
C(924) -0.5292(10) -0.0963(3) 0.2419(6) 0.075(3) Uani 1 1 d .
C(925) -0.5249(11) -0.0575(3) 0.2691(7) 0.083(3) Uani 1 1 d .
C(932) 0.0009(10) -0.0158(3) 0.3422(6) 0.077(3) Uani 1 1 d .
C(933) 0.0745(10) 0.0012(3) 0.4149(6) 0.075(3) Uani 1 1 d .
C(934) 0.2006(11) -0.0078(4) 0.4162(7) 0.086(4) Uani 1 1 d .
C(935) 0.1875(12) -0.0412(4) 0.3673(10) 0.132(6) Uani 1 1 d .
H(1) 0.0813 0.3642 0.5665 0.042 Uiso 1 1 calc R
H(2) -0.2333 0.3416 0.6956 0.041 Uiso 1 1 calc R
H(3) 0.0947 0.2934 0.9280 0.041 Uiso 1 1 calc R
H(4) 0.4097 0.3176 0.8090 0.041 Uiso 1 1 calc R
H(112) 0.3080 0.3953 0.6449 0.067 Uiso 1 1 calc R
H(113) 0.3737 0.4517 0.6122 0.081 Uiso 1 1 calc R
H(115) 0.0687 0.4980 0.6148 0.146 Uiso 1 1 calc R
H(116) 0.0049 0.4428 0.6510 0.105 Uiso 1 1 calc R
H(117) 0.1945 0.5367 0.5732 0.131 Uiso 1 1 calc R
H(118) 0.4062 0.5084 0.5810 0.106 Uiso 1 1 calc R
H(120) 0.5435 0.5481 0.5496 0.089 Uiso 1 1 calc R
H(121) 0.5986 0.6042 0.5101 0.082 Uiso 1 1 calc R
H(122) 0.4691 0.6538 0.4877 0.070 Uiso 1 1 calc R
H(123) 0.2793 0.6478 0.4994 0.077 Uiso 1 1 calc R
H(124) 0.2183 0.5900 0.5326 0.083 Uiso 1 1 calc R
H(132) -0.1035 0.3981 0.8558 0.056 Uiso 1 1 calc R
H(134) -0.3090 0.4852 0.7682 0.052 Uiso 1 1 calc R
H(136) -0.2076 0.4127 0.6354 0.051 Uiso 1 1 calc R
H(142) -0.0729 0.3330 0.9366 0.043 Uiso 1 1 calc R
H(144) 0.0336 0.4113 1.0937 0.052 Uiso 1 1 calc R
H(146) 0.2221 0.3921 0.9497 0.048 Uiso 1 1 calc R
H(152) 0.4097 0.3398 0.9437 0.045 Uiso 1 1 calc R
H(154) 0.5615 0.4405 0.9956 0.058 Uiso 1 1 calc R
H(156) 0.3483 0.4199 0.7905 0.046 Uiso 1 1 calc R
H(212) -0.0554 0.3424 0.4827 0.051 Uiso 1 1 calc R
H(213) -0.1664 0.3067 0.3874 0.060 Uiso 1 1 calc R
H(215) -0.1067 0.2168 0.5155 0.048 Uiso 1 1 calc R
H(216) 0.0151 0.2511 0.6101 0.041 Uiso 1 1 calc R
H(217) -0.2498 0.2507 0.3333 0.052 Uiso 1 1 calc R
H(218) -0.2656 0.1928 0.4239 0.049 Uiso 1 1 calc R
H(220) -0.3964 0.2286 0.2436 0.046 Uiso 1 1 calc R
H(221) -0.5053 0.1952 0.1416 0.053 Uiso 1 1 calc R
H(222) -0.5137 0.1313 0.1483 0.061 Uiso 1 1 calc R
H(223) -0.4346 0.1012 0.2589 0.060 Uiso 1 1 calc R
H(224) -0.3356 0.1351 0.3627 0.051 Uiso 1 1 calc R
H(232) -0.2860 0.3046 0.5835 0.044 Uiso 1 1 calc R
H(234) -0.3943 0.1998 0.5962 0.048 Uiso 1 1 calc R
H(236) -0.1100 0.2394 0.7542 0.043 Uiso 1 1 calc R
H(242) 0.0774 0.2275 0.7370 0.039 Uiso 1 1 calc R
H(244) 0.2200 0.1439 0.8747 0.050 Uiso 1 1 calc R
H(246) 0.1948 0.2455 0.9557 0.039 Uiso 1 1 calc R
H(252) 0.2270 0.2627 0.6237 0.043 Uiso 1 1 calc R
H(254) 0.4505 0.1761 0.6951 0.046 Uiso 1 1 calc R
H(256) 0.4124 0.2546 0.8383 0.044 Uiso 1 1 calc R
H(91A) -0.0324 0.1326 -0.1464 0.148 Uiso 1 1 calc R
H(91B) -0.1580 0.1160 -0.1443 0.148 Uiso 1 1 calc R
H(91C) -0.0702 0.0891 -0.2351 0.180 Uiso 1 1 calc R
H(91D) -0.1189 0.0605 -0.1861 0.180 Uiso 1 1 calc R
H(91E) 0.0752 0.0404 -0.1578 0.136 Uiso 1 1 calc R
H(91F) 0.1248 0.0813 -0.1648 0.136 Uiso 1 1 calc R
H(91G) 0.0748 0.0506 -0.0420 0.142 Uiso 1 1 calc R
H(91H) 0.1523 0.0868 -0.0437 0.142 Uiso 1 1 calc R
H(92A) -0.2707 -0.0651 0.2676 0.102 Uiso 1 1 calc R
H(92B) -0.3538 -0.0649 0.1842 0.102 Uiso 1 1 calc R
H(92C) -0.3971 -0.1221 0.2094 0.106 Uiso 1 1 calc R
H(92D) -0.3606 -0.1144 0.2963 0.106 Uiso 1 1 calc R
H(92E) -0.5591 -0.1133 0.2729 0.090 Uiso 1 1 calc R
H(92F) -0.5801 -0.0983 0.1906 0.090 Uiso 1 1 calc R
H(92G) -0.5988 -0.0443 0.2436 0.100 Uiso 1 1 calc R
H(92H) -0.5152 -0.0571 0.3224 0.100 Uiso 1 1 calc R
H(93A) -0.0806 -0.0213 0.3435 0.092 Uiso 1 1 calc R
H(93B) -0.0032 0.0010 0.3008 0.092 Uiso 1 1 calc R
H(93C) 0.0621 0.0281 0.4155 0.090 Uiso 1 1 calc R
H(93D) 0.0547 -0.0100 0.4571 0.090 Uiso 1 1 calc R
H(93E) 0.2368 0.0129 0.3968 0.103 Uiso 1 1 calc R
H(93F) 0.2502 -0.0135 0.4665 0.103 Uiso 1 1 calc R
H(93G) 0.2245 -0.0365 0.3279 0.158 Uiso 1 1 calc R
H(93H) 0.2271 -0.0627 0.3961 0.158 Uiso 1 1 calc R

loop_
_atom_site_aniso_label
_atom_site_aniso_U_11
_atom_site_aniso_U_22
_atom_site_aniso_U_33
_atom_site_aniso_U_12
_atom_site_aniso_U_13
_atom_site_aniso_U_23
Ru(1) 0.0340(4) 0.0242(3) 0.0363(4) 0.0000(3) 0.0177(3) -0.0004(3)
Ru(2) 0.0337(3) 0.0247(3) 0.0333(3) 0.0005(3) 0.0165(3) 0.0002(3)
Cl(1) 0.0508(13) 0.0358(12) 0.0673(15) -0.0016(10) 0.0262(11) -0.0055(11)
Cl(32) 0.0837(18) 0.0763(19) 0.0553(15) 0.0207(15) 0.0270(13) -0.0145(13)
Cl(33) 0.0585(14) 0.0573(15) 0.0463(13) -0.0034(12) -0.0020(11) 0.0025(11)
Cl(34) 0.0731(15) 0.0343(12) 0.0524(13) -0.0103(11) 0.0134(11) 0.0068(10)
Cl(41) 0.0717(16) 0.0670(17) 0.0634(15) -0.0072(13) 0.0459(13) -0.0126(13)
Cl(42) 0.0700(16) 0.0588(16) 0.0638(15) -0.0145(13) 0.0201(12) -0.0261(13)
Cl(43) 0.0830(17) 0.0405(13) 0.0539(14) 0.0042(12) 0.0186(12) -0.0159(11)
Cl(44) 0.0536(13) 0.0426(13) 0.0419(11) 0.0095(10) 0.0153(10) 0.0103(10)
Cl(51) 0.0637(14) 0.0530(15) 0.0463(13) -0.0017(12) 0.0086(11) 0.0002(11)
Cl(52) 0.0715(16) 0.0367(14) 0.093(2) -0.0140(12) 0.0041(14) 0.0115(13)
Cl(53) 0.0853(17) 0.0500(14) 0.0412(12) 0.0196(13) 0.0118(11) -0.0112(11)
Cl(54) 0.0722(16) 0.0483(14) 0.0480(13) 0.0213(12) 0.0012(11) -0.0011(11)
Cl(99) 0.134(3) 0.0693(19) 0.0593(17) 0.0523(19) 0.0174(16) 0.0146(14)
O(911) 0.132(8) 0.124(8) 0.077(6) 0.063(7) 0.020(5) 0.001(5)
O(921) 0.105(6) 0.054(5) 0.156(9) -0.010(5) 0.052(6) 0.005(5)
O(931) 0.102(7) 0.069(6) 0.137(8) 0.005(5) 0.039(6) 0.001(5)
N(11) 0.037(4) 0.031(4) 0.043(4) 0.001(3) 0.020(3) 0.006(3)
N(13) 0.045(4) 0.028(4) 0.040(4) -0.001(3) 0.023(3) -0.003(3)
N(14) 0.047(4) 0.025(4) 0.033(3) 0.004(3) 0.019(3) -0.003(3)
N(15) 0.037(4) 0.023(4) 0.038(4) -0.005(3) 0.018(3) -0.003(3)
N(21) 0.032(3) 0.025(4) 0.038(4) 0.005(3) 0.013(3) 0.000(3)
N(23) 0.038(4) 0.023(4) 0.037(4) -0.006(3) 0.015(3) -0.001(3)
N(24) 0.034(3) 0.020(3) 0.033(3) 0.000(3) 0.011(3) -0.002(3)
N(25) 0.035(4) 0.030(4) 0.031(3) -0.003(3) 0.010(3) -0.005(3)
C(1) 0.035(4) 0.040(5) 0.037(4) 0.007(4) 0.019(4) 0.002(4)
C(2) 0.044(5) 0.035(5) 0.024(4) 0.000(4) 0.011(3) 0.004(3)
C(3) 0.035(4) 0.042(5) 0.025(4) 0.007(4) 0.009(3) 0.002(4)
C(4) 0.039(4) 0.031(5) 0.036(4) 0.001(4) 0.017(4) 0.007(4)
C(111) 0.051(5) 0.038(5) 0.042(5) -0.008(4) 0.026(4) 0.004(4)
C(112) 0.049(5) 0.058(6) 0.066(6) -0.009(5) 0.027(5) 0.014(5)
C(113) 0.072(7) 0.081(8) 0.058(6) -0.024(6) 0.034(5) 0.000(6)
C(114) 0.141(11) 0.028(6) 0.110(9) -0.012(7) 0.085(9) 0.002(6)
C(115) 0.185(15) 0.037(7) 0.206(16) 0.029(8) 0.154(14) 0.044(8)
C(116) 0.095(8) 0.035(6) 0.159(12) 0.016(6) 0.082(9) 0.026(7)
C(117) 0.163(14) 0.080(9) 0.124(12) -0.053(9) 0.104(11) -0.031(8)
C(118) 0.135(11) 0.068(8) 0.072(8) -0.045(8) 0.045(8) -0.006(6)
C(119) 0.122(10) 0.032(6) 0.049(6) -0.018(6) 0.025(6) 0.005(5)
C(120) 0.098(9) 0.049(7) 0.069(7) -0.009(6) 0.013(6) 0.010(5)
C(121) 0.085(8) 0.042(6) 0.075(7) -0.010(6) 0.018(6) 0.016(5)
C(122) 0.084(7) 0.039(6) 0.052(6) -0.009(5) 0.019(5) 0.008(5)
C(123) 0.084(8) 0.052(6) 0.068(7) -0.002(6) 0.043(6) 0.011(5)
C(124) 0.090(8) 0.071(8) 0.059(6) -0.034(7) 0.039(6) -0.007(6)
C(131) 0.042(5) 0.028(5) 0.045(5) 0.002(4) 0.020(4) -0.005(4)
C(132) 0.048(5) 0.036(5) 0.058(6) 0.008(4) 0.021(4) 0.002(4)
C(133) 0.048(5) 0.044(5) 0.042(5) 0.000(4) 0.014(4) -0.008(4)
C(134) 0.049(5) 0.031(5) 0.046(5) 0.010(4) 0.009(4) -0.011(4)
C(135) 0.053(5) 0.033(5) 0.047(5) 0.013(4) 0.008(4) 0.006(4)
C(136) 0.052(5) 0.037(5) 0.038(5) 0.004(4) 0.012(4) 0.001(4)
C(141) 0.044(5) 0.026(4) 0.036(4) 0.005(4) 0.013(4) 0.003(4)
C(142) 0.040(5) 0.031(5) 0.040(5) 0.000(4) 0.017(4) -0.002(4)
C(143) 0.055(5) 0.034(5) 0.048(5) 0.002(4) 0.027(4) -0.002(4)
C(144) 0.057(5) 0.043(5) 0.037(5) 0.006(4) 0.023(4) -0.008(4)
C(145) 0.054(5) 0.037(5) 0.034(4) 0.001(4) 0.010(4) -0.007(4)
C(146) 0.038(5) 0.039(5) 0.045(5) 0.002(4) 0.015(4) 0.000(4)
C(151) 0.034(4) 0.024(4) 0.037(4) -0.001(3) 0.014(3) 0.002(3)
C(152) 0.039(5) 0.030(5) 0.048(5) -0.001(4) 0.020(4) 0.003(4)
C(153) 0.039(5) 0.037(5) 0.044(5) -0.003(4) 0.015(4) -0.001(4)
C(154) 0.054(5) 0.035(5) 0.054(6) -0.003(4) 0.012(4) -0.003(4)
C(155) 0.048(5) 0.029(5) 0.067(6) -0.005(4) 0.020(5) 0.004(4)
C(156) 0.041(5) 0.039(5) 0.036(4) 0.001(4) 0.013(4) 0.002(4)
C(211) 0.033(4) 0.037(5) 0.032(4) 0.002(4) 0.020(3) -0.003(4)
C(212) 0.051(5) 0.034(5) 0.040(5) -0.007(4) 0.008(4) 0.006(4)
C(213) 0.048(5) 0.060(7) 0.036(5) -0.006(5) 0.002(4) 0.004(4)
C(214) 0.036(4) 0.044(5) 0.034(4) 0.006(4) 0.009(4) 0.007(4)
C(215) 0.039(5) 0.040(5) 0.046(5) -0.004(4) 0.021(4) -0.007(4)
C(216) 0.047(5) 0.034(5) 0.022(4) 0.002(4) 0.012(3) -0.001(3)
C(217) 0.043(5) 0.053(6) 0.033(5) 0.001(4) 0.009(4) 0.005(4)
C(218) 0.044(5) 0.054(6) 0.032(4) 0.004(4) 0.023(4) 0.002(4)
C(219) 0.033(4) 0.051(6) 0.031(4) -0.002(4) 0.014(3) -0.004(4)
C(220) 0.028(4) 0.048(5) 0.042(5) -0.004(4) 0.013(4) 0.002(4)
C(221) 0.032(5) 0.063(6) 0.041(5) -0.007(4) 0.017(4) -0.005(4)
C(222) 0.044(5) 0.072(7) 0.041(5) -0.019(5) 0.020(4) -0.015(5)
C(223) 0.044(5) 0.045(6) 0.068(6) -0.011(4) 0.027(5) -0.013(5)
C(224) 0.043(5) 0.043(6) 0.048(5) -0.002(4) 0.024(4) 0.004(4)
C(231) 0.042(5) 0.028(5) 0.035(4) 0.003(4) 0.020(4) 0.003(3)
C(232) 0.043(5) 0.040(5) 0.035(4) 0.004(4) 0.022(4) 0.003(4)
C(233) 0.035(4) 0.042(5) 0.036(4) -0.005(4) 0.009(3) -0.003(4)
C(234) 0.048(5) 0.035(5) 0.038(5) -0.007(4) 0.011(4) -0.002(4)
C(235) 0.050(5) 0.033(5) 0.049(5) 0.000(4) 0.025(4) 0.008(4)
C(236) 0.027(4) 0.044(5) 0.038(4) -0.005(4) 0.013(3) -0.002(4)
C(241) 0.032(4) 0.026(4) 0.046(5) -0.003(3) 0.019(4) -0.006(4)
C(242) 0.039(4) 0.026(4) 0.036(4) 0.000(4) 0.017(3) -0.002(3)
C(243) 0.047(5) 0.039(5) 0.031(4) -0.006(4) 0.015(4) -0.010(4)
C(244) 0.050(5) 0.028(5) 0.050(5) 0.001(4) 0.018(4) 0.002(4)
C(245) 0.033(4) 0.028(5) 0.045(5) -0.003(3) 0.011(3) 0.005(4)
C(246) 0.034(4) 0.036(5) 0.026(4) 0.006(4) 0.008(3) 0.007(3)
C(251) 0.034(4) 0.020(4) 0.037(4) 0.002(3) 0.021(3) -0.004(3)
C(252) 0.040(4) 0.033(5) 0.034(4) 0.000(4) 0.013(4) 0.001(4)
C(253) 0.042(5) 0.032(5) 0.031(4) 0.001(4) 0.012(3) -0.003(3)
C(254) 0.040(5) 0.032(5) 0.048(5) 0.006(4) 0.020(4) -0.001(4)
C(255) 0.042(5) 0.026(4) 0.040(5) 0.002(4) 0.012(4) 0.001(4)
C(256) 0.038(5) 0.035(5) 0.036(4) 0.001(4) 0.011(4) -0.003(4)
C(912) 0.152(14) 0.132(14) 0.073(9) -0.015(11) 0.012(9) 0.023(10)
C(913) 0.23(2) 0.120(15) 0.135(15) 0.000(15) 0.100(16) -0.009(13)
C(914) 0.144(14) 0.080(10) 0.149(15) -0.001(10) 0.093(12) -0.005(10)
C(915) 0.122(12) 0.091(11) 0.128(14) -0.011(10) 0.013(10) -0.024(10)
C(922) 0.091(9) 0.086(9) 0.084(8) -0.005(8) 0.034(7) -0.006(7)
C(923) 0.097(9) 0.058(8) 0.109(10) -0.025(7) 0.028(8) -0.016(7)
C(924) 0.088(8) 0.061(7) 0.077(8) -0.019(6) 0.028(6) -0.004(6)
C(925) 0.104(9) 0.061(8) 0.080(8) -0.003(7) 0.022(7) 0.002(6)
C(932) 0.088(8) 0.044(7) 0.095(9) 0.001(6) 0.021(7) 0.012(6)
C(933) 0.088(8) 0.059(7) 0.076(8) -0.006(6) 0.021(6) 0.008(6)
C(934) 0.086(9) 0.092(10) 0.082(8) 0.017(7) 0.028(7) 0.022(7)
C(935) 0.076(10) 0.102(12) 0.219(19) 0.002(9) 0.046(11) -0.027(12)

loop_
_atom_type_symbol
_atom_type_radius_bond
Ru 1.25
Cl 0.99
O 0.73
N 0.75
C 0.77
H 0.32

loop_
_geom_angle_atom_site_label_1
_geom_angle_atom_site_label_2
_geom_angle_atom_site_label_3
_geom_angle
N13 Ru1 N11 90.7(2)
N13 Ru1 N15 177.2(2)
N11 Ru1 N15 90.5(2)
N13 Ru1 N14 89.8(2)
N11 Ru1 N14 174.5(2)
N15 Ru1 N14 88.8(2)
N13 Ru1 Ru2 88.84(17)
N11 Ru1 Ru2 87.05(18)
N15 Ru1 Ru2 88.69(16)
N14 Ru1 Ru2 87.52(16)
N13 Ru1 Cl1 88.83(18)
N11 Ru1 Cl1 90.29(19)
N15 Ru1 Cl1 93.70(17)
N14 Ru1 Cl1 95.16(17)
Ru2 Ru1 Cl1 176.44(7)
N21 Ru2 N23 87.3(2)
N21 Ru2 N24 177.4(2)
N23 Ru2 N24 92.3(2)
N21 Ru2 N25 93.4(2)
N23 Ru2 N25 179.2(2)
N24 Ru2 N25 87.0(2)
N21 Ru2 Ru1 91.45(17)
N23 Ru2 Ru1 90.12(17)
N24 Ru2 Ru1 91.17(16)
N25 Ru2 Ru1 90.01(17)
C912 O911 C915 108.8(12)
C922 O921 C925 110.1(9)
C932 O931 C935 107.2(10)
C1 N11 C111 113.3(6)
C1 N11 Ru1 120.4(5)
C111 N11 Ru1 126.1(5)
C2 N13 C131 114.4(6)
C2 N13 Ru1 119.8(5)
C131 N13 Ru1 125.8(5)
C3 N14 C141 113.4(6)
C3 N14 Ru1 120.5(5)
C141 N14 Ru1 126.1(5)
C4 N15 C151 116.4(6)
C4 N15 Ru1 120.2(5)
C151 N15 Ru1 122.6(4)
C1 N21 C211 118.8(6)
C1 N21 Ru2 117.7(5)
C211 N21 Ru2 122.7(5)
C2 N23 C231 117.3(6)
C2 N23 Ru2 118.9(5)
C231 N23 Ru2 123.1(5)
C3 N24 C241 119.0(6)
C3 N24 Ru2 118.3(5)
C241 N24 Ru2 122.4(5)
C4 N25 C251 116.8(6)
C4 N25 Ru2 118.0(5)
C251 N25 Ru2 123.0(5)
N11 C1 N21 121.3(7)
N11 C1 H1 119.30
N21 C1 H1 119.30
N13 C2 N23 121.3(7)
N13 C2 H2 119.40
N23 C2 H2 119.40
N14 C3 N24 120.8(7)
N14 C3 H3 119.60
N24 C3 H3 119.60
N15 C4 N25 121.3(7)
N15 C4 H4 119.30
N25 C4 H4 119.30
C112 C111 C116 119.8(8)
C112 C111 N11 120.5(8)
C116 C111 N11 119.5(7)
C111 C112 C113 120.4(9)
C111 C112 H112 119.80
C113 C112 H112 119.80
C114 C113 C112 120.6(9)
C114 C113 H113 119.70
C112 C113 H113 119.70
C115 C114 C113 117.6(9)
C115 C114 C117 116.3(11)
C113 C114 C117 125.8(11)
C114 C115 C116 122.6(11)
C114 C115 H115 118.70
C116 C115 H115 118.70
C115 C116 C111 118.9(10)
C115 C116 H116 120.50
C111 C116 H116 120.50
C118 C117 C114 125.2(15)
C118 C117 H117 117.40
C114 C117 H117 117.40
C117 C118 C119 126.8(15)
C117 C118 H118 116.60
C119 C118 H118 116.60
C120 C119 C124 119.9(9)
C120 C119 C118 117.9(11)
C124 C119 C118 122.2(12)
C119 C120 C121 120.0(11)
C119 C120 H120 120.00
C121 C120 H120 120.00
C122 C121 C120 120.5(11)
C122 C121 H121 119.80
C120 C121 H121 119.80
C123 C122 C121 121.0(9)
C123 C122 H122 119.50
C121 C122 H122 119.50
C122 C123 C124 118.8(10)
C122 C123 H123 120.60
C124 C123 H123 120.60
C123 C124 C119 119.7(10)
C123 C124 H124 120.10
C119 C124 H124 120.10
C136 C131 C132 120.3(7)
C136 C131 N13 122.2(7)
C132 C131 N13 117.5(7)
C133 C132 C131 119.3(8)
C133 C132 H132 120.40
C131 C132 H132 120.40
C132 C133 C134 122.3(8)
C132 C133 Cl32 118.3(7)
C134 C133 Cl32 119.5(6)
C135 C134 C133 117.7(7)
C135 C134 H134 121.20
C133 C134 H134 121.20
C134 C135 C136 122.4(8)
C134 C135 Cl99 119.5(6)
C136 C135 Cl99 118.0(7)
C131 C136 C135 118.0(8)
C131 C136 H136 121.00
C135 C136 H136 121.00
C146 C141 C142 120.6(7)
C146 C141 N14 120.8(7)
C142 C141 N14 118.6(7)
C141 C142 C143 119.5(7)
C141 C142 H142 120.30
C143 C142 H142 120.30
C144 C143 C142 121.5(7)
C144 C143 Cl41 119.2(6)
C142 C143 Cl41 119.2(6)
C143 C144 C145 117.1(7)
C143 C144 H144 121.50
C145 C144 H144 121.50
C146 C145 C144 122.7(8)
C146 C145 Cl42 118.8(7)
C144 C145 Cl42 118.5(6)
C141 C146 C145 118.6(7)
C141 C146 H146 120.70
C145 C146 H146 120.70
C156 C151 C152 119.4(7)
C156 C151 N15 120.2(7)
C152 C151 N15 120.4(6)
C153 C152 C151 118.8(7)
C153 C152 H152 120.60
C151 C152 H152 120.60
C154 C153 C152 122.3(8)
C154 C153 Cl51 118.7(6)
C152 C153 Cl51 119.1(6)
C153 C154 C155 117.3(8)
C153 C154 H154 121.30
C155 C154 H154 121.30
C156 C155 C154 121.5(8)
C156 C155 Cl52 119.3(7)
C154 C155 Cl52 119.2(7)
C151 C156 C155 120.7(7)
C151 C156 H156 119.60
C155 C156 H156 119.60
C216 C211 C212 118.5(7)
C216 C211 N21 117.7(6)
C212 C211 N21 123.6(7)
C213 C212 C211 119.2(8)
C213 C212 H212 120.40
C211 C212 H212 120.40
C212 C213 C214 124.0(8)
C212 C213 H213 118.00
C214 C213 H213 118.00
C213 C214 C215 115.4(7)
C213 C214 C217 120.0(7)
C215 C214 C217 124.6(8)
C216 C215 C214 121.9(8)
C216 C215 H215 119.00
C214 C215 H215 119.00
C215 C216 C211 120.7(7)
C215 C216 H216 119.60
C211 C216 H216 119.60
C218 C217 C214 128.9(8)
C218 C217 H217 115.50
C214 C217 H217 115.50
C217 C218 C219 126.8(8)
C217 C218 H218 116.60
C219 C218 H218 116.60
C224 C219 C220 118.4(8)
C224 C219 C218 119.4(7)
C220 C219 C218 122.1(8)
C221 C220 C219 120.6(8)
C221 C220 H220 119.70
C219 C220 H220 119.70
C222 C221 C220 119.5(8)
C222 C221 H221 120.20
C220 C221 H221 120.20
C223 C222 C221 121.0(8)
C223 C222 H222 119.50
C221 C222 H222 119.50
C222 C223 C224 119.1(9)
C222 C223 H223 120.40
C224 C223 H223 120.40
C219 C224 C223 121.3(8)
C219 C224 H224 119.40
C223 C224 H224 119.40
C236 C231 C232 119.0(7)
C236 C231 N23 119.2(7)
C232 C231 N23 121.9(7)
C233 C232 C231 119.5(7)
C233 C232 H232 120.20
C231 C232 H232 120.20
C234 C233 C232 122.2(7)
C234 C233 Cl33 119.1(6)
C232 C233 Cl33 118.6(6)
C233 C234 C235 118.0(8)
C233 C234 H234 121.00
C235 C234 H234 121.00
C236 C235 C234 121.7(8)
C236 C235 Cl34 119.1(6)
C234 C235 Cl34 119.2(7)
C235 C236 C231 119.5(7)
C235 C236 H236 120.20
C231 C236 H236 120.20
C246 C241 C242 119.2(7)
C246 C241 N24 124.5(7)
C242 C241 N24 116.3(7)
C243 C242 C241 119.8(7)
C243 C242 H242 120.10
C241 C242 H242 120.10
C244 C243 C242 121.0(7)
C244 C243 Cl43 120.5(6)
C242 C243 Cl43 118.5(6)
C243 C244 C245 118.9(7)
C243 C244 H244 120.60
C245 C244 H244 120.60
C244 C245 C246 121.0(7)
C244 C245 Cl44 119.8(6)
C246 C245 Cl44 119.2(6)
C245 C246 C241 120.0(7)
C245 C246 H246 120.00
C241 C246 H246 120.00
C256 C251 C252 121.0(7)
C256 C251 N25 121.7(6)
C252 C251 N25 117.2(6)
C253 C252 C251 118.8(7)
C253 C252 H252 120.60
C251 C252 H252 120.60
C252 C253 C254 121.0(7)
C252 C253 Cl53 120.7(6)
C254 C253 Cl53 118.3(6)
C255 C254 C253 118.4(7)
C255 C254 H254 120.80
C253 C254 H254 120.80
C254 C255 C256 121.4(7)
C254 C255 Cl54 119.1(6)
C256 C255 Cl54 119.5(6)
C251 C256 C255 119.2(7)
C251 C256 H256 120.40
C255 C256 H256 120.40
O911 C912 C913 103.6(14)
O911 C912 H91A 111.00
C913 C912 H91A 111.00
O911 C912 H91B 111.00
C913 C912 H91B 111.00
H91A C912 H91B 109.00
C912 C913 C914 102.8(16)
C912 C913 H91C 111.20
C914 C913 H91C 111.20
C912 C913 H91D 111.20
C914 C913 H91D 111.20
H91C C913 H91D 109.10
C915 C914 C913 100.5(12)
C915 C914 H91E 111.70
C913 C914 H91E 111.70
C915 C914 H91F 111.70
C913 C914 H91F 111.70
H91E C914 H91F 109.40
O911 C915 C914 107.0(12)
O911 C915 H91G 110.30
C914 C915 H91G 110.30
O911 C915 H91H 110.30
C914 C915 H91H 110.30
H91G C915 H91H 108.60
O921 C922 C923 107.0(10)
O921 C922 H92A 110.30
C923 C922 H92A 110.30
O921 C922 H92B 110.30
C923 C922 H92B 110.30
H92A C922 H92B 108.60
C924 C923 C922 104.0(10)
C924 C923 H92C 111.00
C922 C923 H92C 111.00
C924 C923 H92D 111.00
C922 C923 H92D 111.00
H92C C923 H92D 109.00
C923 C924 C925 103.1(9)
C923 C924 H92E 111.10
C925 C924 H92E 111.10
C923 C924 H92F 111.10
C925 C924 H92F 111.10
H92E C924 H92F 109.10
O921 C925 C924 106.2(10)
O921 C925 H92G 110.50
C924 C925 H92G 110.50
O921 C925 H92H 110.50
C924 C925 H92H 110.50
H92G C925 H92H 108.70
O931 C932 C933 104.3(9)
O931 C932 H93A 110.90
C933 C932 H93A 110.90
O931 C932 H93B 110.90
C933 C932 H93B 110.90
H93A C932 H93B 108.90
C934 C933 C932 102.7(9)
C934 C933 H93C 111.20
C932 C933 H93C 111.20
C934 C933 H93D 111.20
C932 C933 H93D 111.20
H93C C933 H93D 109.10
C935 C934 C933 104.0(10)
C935 C934 H93E 111.00
C933 C934 H93E 111.00
C935 C934 H93F 111.00
C933 C934 H93F 111.00
H93E C934 H93F 109.00
O931 C935 C934 108.1(11)
O931 C935 H93G 110.10
C934 C935 H93G 110.10
O931 C935 H93H 110.10
C934 C935 H93H 110.10
H93G C935 H93H 108.40

loop_
_geom_bond_atom_site_label_1
_geom_bond_atom_site_label_2
_geom_bond_distance
Ru1 N13 2.073(6)
Ru1 N11 2.080(6)
Ru1 N15 2.085(6)
Ru1 N14 2.113(6)
Ru1 Ru2 2.3311(9)
Ru1 Cl1 2.371(2)
Ru2 N21 2.037(6)
Ru2 N23 2.059(6)
Ru2 N24 2.060(6)
Ru2 N25 2.066(6)
Cl32 C133 1.747(8)
Cl33 C233 1.732(8)
Cl34 C235 1.731(8)
Cl41 C143 1.745(8)
Cl42 C145 1.745(8)
Cl43 C243 1.739(8)
Cl44 C245 1.726(8)
Cl51 C153 1.732(8)
Cl52 C155 1.736(8)
Cl53 C253 1.722(8)
Cl54 C255 1.719(8)
Cl99 C135 1.720(8)
O911 C912 1.405(14)
O911 C915 1.409(16)
O921 C922 1.408(13)
O921 C925 1.427(13)
O931 C932 1.414(12)
O931 C935 1.451(14)
N11 C1 1.319(10)
N11 C111 1.461(10)
N13 C2 1.324(9)
N13 C131 1.440(9)
N14 C3 1.311(9)
N14 C141 1.461(9)
N15 C4 1.297(9)
N15 C151 1.455(9)
N21 C1 1.328(10)
N21 C211 1.430(9)
N23 C2 1.325(9)
N23 C231 1.428(9)
N24 C3 1.345(9)
N24 C241 1.418(9)
N25 C4 1.342(9)
N25 C251 1.430(9)
C1 H1 0.9500
C2 H2 0.9500
C3 H3 0.9500
C4 H4 0.9500
C111 C112 1.345(11)
C111 C116 1.379(12)
C112 C113 1.400(13)
C112 H112 0.9500
C113 C114 1.371(15)
C113 H113 0.9500
C114 C115 1.361(16)
C114 C117 1.545(15)
C115 C116 1.378(14)
C115 H115 0.9500
C116 H116 0.9500
C117 C118 1.197(15)
C117 H117 0.9500
C118 C119 1.507(14)
C118 H118 0.9500
C119 C120 1.369(15)
C119 C124 1.413(15)
C120 C121 1.383(13)
C120 H120 0.9500
C121 C122 1.383(13)
C121 H121 0.9500
C122 C123 1.376(13)
C122 H122 0.9500
C123 C124 1.406(13)
C123 H123 0.9500
C124 H124 0.9500
C131 C136 1.376(11)
C131 C132 1.397(11)
C132 C133 1.370(11)
C132 H132 0.9500
C133 C134 1.375(11)
C134 C135 1.367(11)
C134 H134 0.9500
C135 C136 1.408(11)
C136 H136 0.9500
C141 C146 1.371(11)
C141 C142 1.380(10)
C142 C143 1.395(11)
C142 H142 0.9500
C143 C144 1.371(11)
C144 C145 1.393(11)
C144 H144 0.9500
C145 C146 1.380(11)
C146 H146 0.9500
C151 C156 1.366(10)
C151 C152 1.399(10)
C152 C153 1.396(11)
C152 H152 0.9500
C153 C154 1.372(11)
C154 C155 1.392(12)
C154 H154 0.9500
C155 C156 1.377(11)
C156 H156 0.9500
C211 C216 1.393(10)
C211 C212 1.394(10)
C212 C213 1.378(11)
C212 H212 0.9500
C213 C214 1.391(12)
C213 H213 0.9500
C214 C215 1.400(11)
C214 C217 1.444(11)
C215 C216 1.384(10)
C215 H215 0.9500
C216 H216 0.9500
C217 C218 1.339(11)
C217 H217 0.9500
C218 C219 1.471(11)
C218 H218 0.9500
C219 C224 1.387(11)
C219 C220 1.391(11)
C220 C221 1.385(11)
C220 H220 0.9500
C221 C222 1.382(12)
C221 H221 0.9500
C222 C223 1.369(12)
C222 H222 0.9500
C223 C224 1.388(12)
C223 H223 0.9500
C224 H224 0.9500
C231 C236 1.399(10)
C231 C232 1.404(11)
C232 C233 1.380(11)
C232 H232 0.9500
C233 C234 1.369(11)
C234 C235 1.391(11)
C234 H234 0.9500
C235 C236 1.382(11)
C236 H236 0.9500
C241 C246 1.386(10)
C241 C242 1.394(10)
C242 C243 1.386(11)
C242 H242 0.9500
C243 C244 1.378(11)
C244 C245 1.382(11)
C244 H244 0.9500
C245 C246 1.384(10)
C246 H246 0.9500
C251 C256 1.368(10)
C251 C252 1.397(10)
C252 C253 1.390(10)
C252 H252 0.9500
C253 C254 1.399(10)
C254 C255 1.378(11)
C254 H254 0.9500
C255 C256 1.399(11)
C256 H256 0.9500
C912 C913 1.45(2)
C912 H91A 0.9900
C912 H91B 0.9900
C913 C914 1.53(2)
C913 H91C 0.9900
C913 H91D 0.9900
C914 C915 1.527(19)
C914 H91E 0.9900
C914 H91F 0.9900
C915 H91G 0.9900
C915 H91H 0.9900
C922 C923 1.500(15)
C922 H92A 0.9900
C922 H92B 0.9900
C923 C924 1.492(15)
C923 H92C 0.9900
C923 H92D 0.9900
C924 C925 1.500(14)
C924 H92E 0.9900
C924 H92F 0.9900
C925 H92G 0.9900
C925 H92H 0.9900
C932 C933 1.537(14)
C932 H93A 0.9900
C932 H93B 0.9900
C933 C934 1.519(15)
C933 H93C 0.9900
C933 H93D 0.9900
C934 C935 1.509(17)
C934 H93E 0.9900
C934 H93F 0.9900
C935 H93G 0.9900
C935 H93H 0.9900

loop_
_geom_torsion_atom_site_label_1
_geom_torsion_atom_site_label_2
_geom_torsion_atom_site_label_3
_geom_torsion_atom_site_label_4
_geom_torsion
N(13) Ru(1) Ru(2) N(21) 80.2(2)
N(11) Ru(1) Ru(2) N(21) -10.6(2)
N(15) Ru(1) Ru(2) N(21) -101.1(2)
N(14) Ru(1) Ru(2) N(21) 170.0(2)
Cl(1) Ru(1) Ru(2) N(21) 31.1(10)
N(13) Ru(1) Ru(2) N(23) -7.2(2)
N(11) Ru(1) Ru(2) N(23) -97.9(2)
N(15) Ru(1) Ru(2) N(23) 171.5(2)
N(14) Ru(1) Ru(2) N(23) 82.7(2)
Cl(1) Ru(1) Ru(2) N(23) -56.3(10)
N(13) Ru(1) Ru(2) N(24) -99.4(2)
N(11) Ru(1) Ru(2) N(24) 169.8(2)
N(15) Ru(1) Ru(2) N(24) 79.3(2)
N(14) Ru(1) Ru(2) N(24) -9.6(2)
Cl(1) Ru(1) Ru(2) N(24) -148.5(10)
N(13) Ru(1) Ru(2) N(25) 173.6(2)
N(11) Ru(1) Ru(2) N(25) 82.8(2)
N(15) Ru(1) Ru(2) N(25) -7.7(2)
N(14) Ru(1) Ru(2) N(25) -96.6(2)
Cl(1) Ru(1) Ru(2) N(25) 124.5(10)
N(13) Ru(1) N(11) C(1) -77.7(6)
N(15) Ru(1) N(11) C(1) 99.8(6)
N(14) Ru(1) N(11) C(1) 18(3)
Ru(2) Ru(1) N(11) C(1) 11.1(5)
Cl(1) Ru(1) N(11) C(1) -166.5(5)
N(13) Ru(1) N(11) C(111) 106.9(6)
N(15) Ru(1) N(11) C(111) -75.7(6)
N(14) Ru(1) N(11) C(111) -158(2)
Ru(2) Ru(1) N(11) C(111) -164.3(6)
Cl(1) Ru(1) N(11) C(111) 18.0(6)
N(11) Ru(1) N(13) C(2) 93.2(6)
N(15) Ru(1) N(13) C(2) -22(5)
N(14) Ru(1) N(13) C(2) -81.4(5)
Ru(2) Ru(1) N(13) C(2) 6.1(5)
Cl(1) Ru(1) N(13) C(2) -176.6(5)
N(11) Ru(1) N(13) C(131) -88.7(6)
N(15) Ru(1) N(13) C(131) 156(5)
N(14) Ru(1) N(13) C(131) 96.7(6)
Ru(2) Ru(1) N(13) C(131) -175.8(6)
Cl(1) Ru(1) N(13) C(131) 1.5(6)
N(13) Ru(1) N(14) C(3) 98.8(6)
N(11) Ru(1) N(14) C(3) 4(3)
N(15) Ru(1) N(14) C(3) -78.8(6)
Ru(2) Ru(1) N(14) C(3) 10.0(6)
Cl(1) Ru(1) N(14) C(3) -172.4(5)
N(13) Ru(1) N(14) C(141) -78.6(6)
N(11) Ru(1) N(14) C(141) -174(2)
N(15) Ru(1) N(14) C(141) 103.8(6)
Ru(2) Ru(1) N(14) C(141) -167.4(6)
Cl(1) Ru(1) N(14) C(141) 10.2(6)
N(13) Ru(1) N(15) C(4) 33(5)
N(11) Ru(1) N(15) C(4) -82.8(6)
N(14) Ru(1) N(15) C(4) 91.8(6)
Ru(2) Ru(1) N(15) C(4) 4.3(5)
Cl(1) Ru(1) N(15) C(4) -173.1(5)
N(13) Ru(1) N(15) C(151) -137(5)
N(11) Ru(1) N(15) C(151) 107.9(5)
N(14) Ru(1) N(15) C(151) -77.5(5)
Ru(2) Ru(1) N(15) C(151) -165.1(5)
Cl(1) Ru(1) N(15) C(151) 17.6(5)
N(23) Ru(2) N(21) C(1) 103.8(5)
N(24) Ru(2) N(21) C(1) -175(5)
N(25) Ru(2) N(21) C(1) -76.4(5)
Ru(1) Ru(2) N(21) C(1) 13.7(5)
N(23) Ru(2) N(21) C(211) -65.6(5)
N(24) Ru(2) N(21) C(211) 15(5)
N(25) Ru(2) N(21) C(211) 114.2(5)
Ru(1) Ru(2) N(21) C(211) -155.7(5)
N(21) Ru(2) N(23) C(2) -80.8(5)
N(24) Ru(2) N(23) C(2) 101.9(5)
N(25) Ru(2) N(23) C(2) 110(20)
Ru(1) Ru(2) N(23) C(2) 10.7(5)
N(21) Ru(2) N(23) C(231) 89.1(5)
N(24) Ru(2) N(23) C(231) -88.3(5)
N(25) Ru(2) N(23) C(231) -80(20)
Ru(1) Ru(2) N(23) C(231) -179.5(5)
N(21) Ru(2) N(24) C(3) -158(5)
N(23) Ru(2) N(24) C(3) -77.4(5)
N(25) Ru(2) N(24) C(3) 102.7(5)
Ru(1) Ru(2) N(24) C(3) 12.8(5)
N(21) Ru(2) N(24) C(241) 29(5)
N(23) Ru(2) N(24) C(241) 109.5(5)
N(25) Ru(2) N(24) C(241) -70.4(5)
Ru(1) Ru(2) N(24) C(241) -160.3(5)
N(21) Ru(2) N(25) C(4) 105.2(5)
N(23) Ru(2) N(25) C(4) -86(20)
N(24) Ru(2) N(25) C(4) -77.5(5)
Ru(1) Ru(2) N(25) C(4) 13.7(5)
N(21) Ru(2) N(25) C(251) -92.3(5)
N(23) Ru(2) N(25) C(251) 77(20)
N(24) Ru(2) N(25) C(251) 85.1(5)
Ru(1) Ru(2) N(25) C(251) 176.3(5)
C(111) N(11) C(1) N(21) 172.4(7)
Ru(1) N(11) C(1) N(21) -3.6(9)
C(211) N(21) C(1) N(11) 161.3(6)
Ru(2) N(21) C(1) N(11) -8.6(9)
C(131) N(13) C(2) N(23) -177.8(6)
Ru(1) N(13) C(2) N(23) 0.5(9)
C(231) N(23) C(2) N(13) -179.1(6)
Ru(2) N(23) C(2) N(13) -8.7(9)
C(141) N(14) C(3) N(24) 174.9(6)
Ru(1) N(14) C(3) N(24) -2.8(9)
C(241) N(24) C(3) N(14) 165.1(6)
Ru(2) N(24) C(3) N(14) -8.3(9)
C(151) N(15) C(4) N(25) 175.3(6)
Ru(1) N(15) C(4) N(25) 5.3(9)
C(251) N(25) C(4) N(15) -177.8(6)
Ru(2) N(25) C(4) N(15) -14.1(9)
C(1) N(11) C(111) C(112) -69.7(10)
Ru(1) N(11) C(111) C(112) 106.1(8)
C(1) N(11) C(111) C(116) 104.7(10)
Ru(1) N(11) C(111) C(116) -79.5(10)
C(116) C(111) C(112) C(113) 2.2(15)
N(11) C(111) C(112) C(113) 176.6(8)
C(111) C(112) C(113) C(114) -1.2(16)
C(112) C(113) C(114) C(115) -0.9(19)
C(112) C(113) C(114) C(117) -174.4(11)
C(113) C(114) C(115) C(116) 2(2)
C(117) C(114) C(115) C(116) 176.2(14)
C(114) C(115) C(116) C(111) -1(2)
C(112) C(111) C(116) C(115) -1.1(19)
N(11) C(111) C(116) C(115) -175.5(12)
C(115) C(114) C(117) C(118) 178.0(15)
C(113) C(114) C(117) C(118) -9(2)
C(114) C(117) C(118) C(119) -178.1(11)
C(117) C(118) C(119) C(120) 178.9(13)
C(117) C(118) C(119) C(124) -2.1(19)
C(124) C(119) C(120) C(121) 1.3(16)
C(118) C(119) C(120) C(121) -179.7(10)
C(119) C(120) C(121) C(122) 1.2(16)
C(120) C(121) C(122) C(123) -1.7(16)
C(121) C(122) C(123) C(124) -0.4(15)
C(122) C(123) C(124) C(119) 2.9(15)
C(120) C(119) C(124) C(123) -3.4(15)
C(118) C(119) C(124) C(123) 177.7(9)
C(2) N(13) C(131) C(136) -71.9(9)
Ru(1) N(13) C(131) C(136) 110.0(8)
C(2) N(13) C(131) C(132) 107.7(8)
Ru(1) N(13) C(131) C(132) -70.5(9)
C(136) C(131) C(132) C(133) 1.1(12)
N(13) C(131) C(132) C(133) -178.5(7)
C(131) C(132) C(133) C(134) -2.4(13)
C(131) C(132) C(133) Cl(32) 177.9(6)
C(132) C(133) C(134) C(135) 0.9(13)
Cl(32) C(133) C(134) C(135) -179.5(7)
C(133) C(134) C(135) C(136) 2.0(13)
C(133) C(134) C(135) Cl(99) -178.6(7)
C(132) C(131) C(136) C(135) 1.7(12)
N(13) C(131) C(136) C(135) -178.8(7)
C(134) C(135) C(136) C(131) -3.3(13)
Cl(99) C(135) C(136) C(131) 177.3(6)
C(3) N(14) C(141) C(146) 125.1(8)
Ru(1) N(14) C(141) C(146) -57.3(9)
C(3) N(14) C(141) C(142) -55.4(9)
Ru(1) N(14) C(141) C(142) 122.1(7)
C(146) C(141) C(142) C(143) -0.8(12)
N(14) C(141) C(142) C(143) 179.8(7)
C(141) C(142) C(143) C(144) 0.9(12)
C(141) C(142) C(143) Cl(41) 178.5(6)
C(142) C(143) C(144) C(145) -0.6(12)
Cl(41) C(143) C(144) C(145) -178.2(6)
C(143) C(144) C(145) C(146) 0.3(13)
C(143) C(144) C(145) Cl(42) -179.6(6)
C(142) C(141) C(146) C(145) 0.5(12)
N(14) C(141) C(146) C(145) 179.9(7)
C(144) C(145) C(146) C(141) -0.3(12)
Cl(42) C(145) C(146) C(141) 179.6(6)
C(4) N(15) C(151) C(156) 120.6(8)
Ru(1) N(15) C(151) C(156) -69.7(8)
C(4) N(15) C(151) C(152) -61.5(9)
Ru(1) N(15) C(151) C(152) 108.2(7)
C(156) C(151) C(152) C(153) 1.9(11)
N(15) C(151) C(152) C(153) -176.1(6)
C(151) C(152) C(153) C(154) -1.4(12)
C(151) C(152) C(153) Cl(51) 177.3(6)
C(152) C(153) C(154) C(155) 0.1(12)
Cl(51) C(153) C(154) C(155) -178.6(6)
C(153) C(154) C(155) C(156) 0.9(13)
C(153) C(154) C(155) Cl(52) -179.9(6)
C(152) C(151) C(156) C(155) -1.0(11)
N(15) C(151) C(156) C(155) 176.9(7)
C(154) C(155) C(156) C(151) -0.4(13)
Cl(52) C(155) C(156) C(151) -179.6(6)
C(1) N(21) C(211) C(216) 171.1(6)
Ru(2) N(21) C(211) C(216) -19.6(8)
C(1) N(21) C(211) C(212) -13.2(10)
Ru(2) N(21) C(211) C(212) 156.1(6)
C(216) C(211) C(212) C(213) 1.3(11)
N(21) C(211) C(212) C(213) -174.4(7)
C(211) C(212) C(213) C(214) 2.2(13)
C(212) C(213) C(214) C(215) -3.4(13)
C(212) C(213) C(214) C(217) 176.7(8)
C(213) C(214) C(215) C(216) 1.1(11)
C(217) C(214) C(215) C(216) -179.0(7)
C(214) C(215) C(216) C(211) 2.2(11)
C(212) C(211) C(216) C(215) -3.4(11)
N(21) C(211) C(216) C(215) 172.6(6)
C(213) C(214) C(217) C(218) -166.5(8)
C(215) C(214) C(217) C(218) 13.6(14)
C(214) C(217) C(218) C(219) -176.3(8)
C(217) C(218) C(219) C(224) 161.0(8)
C(217) C(218) C(219) C(220) -16.6(12)
C(224) C(219) C(220) C(221) -1.0(11)
C(218) C(219) C(220) C(221) 176.7(7)
C(219) C(220) C(221) C(222) -2.5(11)
C(220) C(221) C(222) C(223) 4.0(12)
C(221) C(222) C(223) C(224) -2.0(12)
C(220) C(219) C(224) C(223) 3.1(11)
C(218) C(219) C(224) C(223) -174.6(7)
C(222) C(223) C(224) C(219) -1.6(12)
C(2) N(23) C(231) C(236) -131.6(7)
Ru(2) N(23) C(231) C(236) 58.4(8)
C(2) N(23) C(231) C(232) 48.3(9)
Ru(2) N(23) C(231) C(232) -121.7(7)
C(236) C(231) C(232) C(233) 0.1(11)
N(23) C(231) C(232) C(233) -179.8(7)
C(231) C(232) C(233) C(234) 0.2(12)
C(231) C(232) C(233) Cl(33) 177.9(6)
C(232) C(233) C(234) C(235) -1.6(12)
Cl(33) C(233) C(234) C(235) -179.2(6)
C(233) C(234) C(235) C(236) 2.7(12)
C(233) C(234) C(235) Cl(34) -179.9(6)
C(234) C(235) C(236) C(231) -2.4(12)
Cl(34) C(235) C(236) C(231) -179.8(6)
C(232) C(231) C(236) C(235) 0.9(11)
N(23) C(231) C(236) C(235) -179.2(7)
C(3) N(24) C(241) C(246) -13.8(10)
Ru(2) N(24) C(241) C(246) 159.2(6)
C(3) N(24) C(241) C(242) 168.6(6)
Ru(2) N(24) C(241) C(242) -18.3(8)
C(246) C(241) C(242) C(243) -0.1(11)
N(24) C(241) C(242) C(243) 177.6(6)
C(241) C(242) C(243) C(244) -0.4(11)
C(241) C(242) C(243) Cl(43) 179.8(6)
C(242) C(243) C(244) C(245) 1.4(12)
Cl(43) C(243) C(244) C(245) -178.8(6)
C(243) C(244) C(245) C(246) -2.0(12)
C(243) C(244) C(245) Cl(44) 178.3(6)
C(244) C(245) C(246) C(241) 1.5(11)
Cl(44) C(245) C(246) C(241) -178.8(5)
C(242) C(241) C(246) C(245) -0.4(11)
N(24) C(241) C(246) C(245) -177.9(7)
C(4) N(25) C(251) C(256) 45.3(9)
Ru(2) N(25) C(251) C(256) -117.4(7)
C(4) N(25) C(251) C(252) -138.0(7)
Ru(2) N(25) C(251) C(252) 59.2(8)
C(256) C(251) C(252) C(253) -1.1(11)
N(25) C(251) C(252) C(253) -177.8(6)
C(251) C(252) C(253) C(254) -0.8(11)
C(251) C(252) C(253) Cl(53) 177.8(6)
C(252) C(253) C(254) C(255) 2.0(11)
Cl(53) C(253) C(254) C(255) -176.7(6)
C(253) C(254) C(255) C(256) -1.3(12)
C(253) C(254) C(255) Cl(54) 178.2(6)
C(252) C(251) C(256) C(255) 1.8(11)
N(25) C(251) C(256) C(255) 178.3(7)
C(254) C(255) C(256) C(251) -0.5(12)
Cl(54) C(255) C(256) C(251) 179.9(6)
C(915) O(911) C(912) C(913) 35.0(17)
O(911) C(912) C(913) C(914) -42.1(17)
C(912) C(913) C(914) C(915) 32.9(16)
C(912) O(911) C(915) C(914) -13.0(16)
C(913) C(914) C(915) O(911) -12.8(16)
C(925) O(921) C(922) C(923) -5.8(14)
O(921) C(922) C(923) C(924) 23.0(13)
C(922) C(923) C(924) C(925) -30.3(12)
C(922) O(921) C(925) C(924) -13.8(13)
C(923) C(924) C(925) O(921) 27.5(12)
C(935) O(931) C(932) C(933) -34.9(13)
O(931) C(932) C(933) C(934) 36.7(11)
C(932) C(933) C(934) C(935) -24.1(13)
C(932) O(931) C(935) C(934) 19.4(16)
C(933) C(934) C(935) O(931) 4.3(15)
